data_7113933
loop_
_publ_author_name
'Tyler T. Clikeman'
'Eric V. Bukovsky'
'Igor V. Kuvychko'
'Long K. San'
'Shihu H. M. Deng'
'Xue-Bin Wang'
'Yu-Sheng Chen'
'Steven H. Strauss'
'Olga V. Boltalina'

_publ_section_title
;
 Poly(trifluoromethyl)azulenes: structures and acceptor properties
;
_journal_name_full Chem.Commun.
_journal_page_first 6263
_journal_paper_doi 10.1039/C4CC00510D
_journal_volume 50
_journal_year 2014
_chemical_formula_moiety 'C14 H4 F12'
_chemical_formula_sum 'C14 H4 F12'
_chemical_formula_weight 400.17
_chemical_name_common azulene-4-1
_chemical_name_systematic
; 
 1,3,5,7-tetra(trifluoromethyl)azulene
;
_space_group_IT_number 2
_symmetry_cell_setting triclinic
_symmetry_space_group_name_Hall '-P 1'
_symmetry_space_group_name_H-M 'P -1'
_atom_sites_solution_hydrogens geom
_atom_sites_solution_primary direct
_atom_sites_solution_secondary difmap
_audit_creation_method SHELXL-97
_cell_angle_alpha 105.240(2)
_cell_angle_beta 101.204(2)
_cell_angle_gamma 101.091(2)
_cell_formula_units_Z 3
_cell_length_a 8.9064(4)
_cell_length_b 9.5245(4)
_cell_length_c 13.4137(6)
_cell_measurement_reflns_used 9937
_cell_measurement_temperature 120(2)
_cell_measurement_theta_max 28.25
_cell_measurement_theta_min 2.41
_cell_volume 1040.70(8)
_computing_cell_refinement 'Bruker APEX2 (Bruker, 2009)'
_computing_data_collection 'Bruker APEX2 (Bruker, 2009)'
_computing_data_reduction 'Bruker APEX2 (Bruker, 2009)'
_computing_molecular_graphics 'SHELXTL (Sheldrick, 2008)'
_computing_publication_material 'SHELXTL (Sheldrick, 2008)'
_computing_structure_refinement 'SHELXL-97 (Sheldrick, 2008)'
_computing_structure_solution 'SHELXS-97 (Sheldrick, 2008)'
_diffrn_ambient_temperature 120(2)
_diffrn_measured_fraction_theta_full 0.993
_diffrn_measured_fraction_theta_max 0.993
_diffrn_measurement_device_type 'Bruker APEX-II CCD'
_diffrn_measurement_method '\f and \w scans'
_diffrn_radiation_monochromator graphite
_diffrn_radiation_source 'fine-focus sealed tube'
_diffrn_radiation_type MoK\a
_diffrn_radiation_wavelength 0.71073
_diffrn_reflns_av_R_equivalents 0.0268
_diffrn_reflns_av_sigmaI/netI 0.0258
_diffrn_reflns_limit_h_max 11
_diffrn_reflns_limit_h_min -11
_diffrn_reflns_limit_k_max 12
_diffrn_reflns_limit_k_min -12
_diffrn_reflns_limit_l_max 17
_diffrn_reflns_limit_l_min -17
_diffrn_reflns_number 22507
_diffrn_reflns_theta_full 28.31
_diffrn_reflns_theta_max 28.31
_diffrn_reflns_theta_min 1.63
_exptl_absorpt_coefficient_mu 0.225
_exptl_absorpt_correction_T_max 0.9822
_exptl_absorpt_correction_T_min 0.9521
_exptl_absorpt_correction_type multi-scan
_exptl_absorpt_process_details 'SCALE (Bruker, 2009)'
_exptl_crystal_colour purple
_exptl_crystal_density_diffrn 1.916
_exptl_crystal_density_meas ?
_exptl_crystal_density_method 'not measured'
_exptl_crystal_description plate
_exptl_crystal_F_000 588
_exptl_crystal_size_max 0.22
_exptl_crystal_size_mid 0.18
_exptl_crystal_size_min 0.08
_refine_diff_density_max 0.829
_refine_diff_density_min -0.594
_refine_diff_density_rms 0.064
_refine_ls_extinction_method none
_refine_ls_goodness_of_fit_ref 1.045
_refine_ls_hydrogen_treatment constr
_refine_ls_matrix_type full
_refine_ls_number_parameters 385
_refine_ls_number_reflns 5131
_refine_ls_number_restraints 3
_refine_ls_restrained_S_all 1.045
_refine_ls_R_factor_all 0.0667
_refine_ls_R_factor_gt 0.0497
_refine_ls_shift/su_max 0.000
_refine_ls_shift/su_mean 0.000
_refine_ls_structure_factor_coef Fsqd
_refine_ls_weighting_details 'calc w=1/[\s^2^(Fo^2^)+(0.0516P)^2^+1.0732P] where P=(Fo^2^+2Fc^2^)/3'
_refine_ls_weighting_scheme calc
_refine_ls_wR_factor_gt 0.1173
_refine_ls_wR_factor_ref 0.1283
_reflns_number_gt 3999
_reflns_number_total 5131
_reflns_threshold_expression >2sigma(I)
_cod_data_source_file c4cc00510d2.cif
_cod_data_source_block AZUL_4_1_ss413
_cod_depositor_comments
;
The following automatic conversions were performed:

'_exptl_crystal_density_meas' value 'not measured' was changed to '?'
- the value is perceived as not measured.

Automatic conversion script
Id: cif_fix_values 3008 2015-01-20 13:52:24Z robertas 
;
_cod_original_sg_symbol_H-M P-1
_cod_database_code 7113933

loop_
_symmetry_equiv_pos_as_xyz
'x, y, z'
'-x, -y, -z'

loop_
_atom_site_label
_atom_site_type_symbol
_atom_site_fract_x
_atom_site_fract_y
_atom_site_fract_z
_atom_site_U_iso_or_equiv
_atom_site_adp_type
_atom_site_occupancy
_atom_site_symmetry_multiplicity
_atom_site_calc_flag
_atom_site_refinement_flags
_atom_site_disorder_assembly
_atom_site_disorder_group
F1 F 0.66696(18) 0.19899(15) -0.08628(11) 0.0391(3) Uani 1 1 d . . .
F2 F 0.5250(2) 0.3527(2) -0.10792(14) 0.0640(6) Uani 1 1 d . . .
F3 F 0.73070(19) 0.42037(16) 0.02275(12) 0.0453(4) Uani 1 1 d . . .
F4 F 0.05356(17) 0.2739(2) -0.05454(11) 0.0460(4) Uani 1 1 d . . .
F5 F -0.03523(16) 0.14816(18) 0.04133(14) 0.0475(4) Uani 1 1 d . . .
F6 F 0.07462(19) 0.38230(19) 0.10983(13) 0.0552(5) Uani 1 1 d . . .
F7 F 0.14349(15) -0.07007(15) 0.27888(10) 0.0345(3) Uani 1 1 d . . .
F8 F 0.21640(15) 0.15479(15) 0.38822(11) 0.0329(3) Uani 1 1 d . . .
F9 F 0.31592(16) -0.01815(17) 0.42852(11) 0.0382(3) Uani 1 1 d . . .
F10 F 0.87116(16) 0.06671(19) 0.36399(12) 0.0453(4) Uani 1 1 d . . .
F11 F 0.90554(14) 0.23008(14) 0.28111(11) 0.0321(3) Uani 1 1 d . . .
F12 F 0.83332(15) -0.00454(15) 0.19345(12) 0.0375(3) Uani 1 1 d . . .
C1 C 0.5095(2) 0.2504(2) 0.03430(16) 0.0213(4) Uani 1 1 d . . .
C2 C 0.3542(2) 0.2617(2) 0.01864(16) 0.0227(4) Uani 1 1 d . . .
H2 H 0.3186 0.3002 -0.0377 0.027 Uiso 1 1 calc R . .
C3 C 0.2433(2) 0.2247(2) 0.07385(15) 0.0210(4) Uani 1 1 d . . .
C4 C 0.2601(2) 0.1656(2) 0.16041(16) 0.0228(4) Uani 1 1 d . . .
H4 H 0.1691 0.1475 0.1868 0.027 Uiso 1 1 calc R . .
C5 C 0.3913(2) 0.1307(2) 0.21167(16) 0.0214(4) Uani 1 1 d . . .
C6 C 0.3997(2) 0.0730(2) 0.29730(15) 0.0212(4) Uani 1 1 d . . .
C7 C 0.5523(2) 0.0540(2) 0.32920(16) 0.0245(4) Uani 1 1 d . . .
H7 H 0.5880 0.0158 0.3856 0.029 Uiso 1 1 calc R . .
C8 C 0.6431(2) 0.1008(2) 0.26403(16) 0.0221(4) Uani 1 1 d . . .
C9 C 0.5500(2) 0.1476(2) 0.18898(16) 0.0216(4) Uani 1 1 d . . .
C10 C 0.5977(2) 0.1994(2) 0.11061(16) 0.0235(4) Uani 1 1 d . . .
H10 H 0.7036 0.2010 0.1074 0.028 Uiso 1 1 calc R . .
C11 C 0.6054(2) 0.3047(2) -0.03619(17) 0.0251(4) Uani 1 1 d . . .
C12 C 0.0841(2) 0.2569(2) 0.04131(16) 0.0234(4) Uani 1 1 d . . .
C13 C 0.2700(2) 0.0352(2) 0.34823(16) 0.0231(4) Uani 1 1 d . . .
C14 C 0.8117(2) 0.0983(2) 0.27638(16) 0.0237(4) Uani 1 1 d . . .
C15 C 0.3270(2) 0.5874(2) 0.38377(16) 0.0216(4) Uani 1 1 d . A -1
C16 C -0.2268(2) 0.6399(2) 0.31109(16) 0.0221(4) Uani 1 1 d . A -1
F13 F 0.3368(2) 0.6444(2) 0.30532(13) 0.0570(5) Uani 1 1 d . A -1
F14 F 0.36512(18) 0.45625(16) 0.35695(13) 0.0455(4) Uani 1 1 d . A -1
F15 F 0.44190(16) 0.67689(18) 0.46861(11) 0.0464(4) Uani 1 1 d . A -1
F16 F -0.27271(18) 0.74856(16) 0.37318(11) 0.0413(4) Uani 1 1 d . A -1
F17 F -0.35646(15) 0.52472(15) 0.26484(11) 0.0366(3) Uani 1 1 d . A -1
F18 F -0.1884(2) 0.6888(2) 0.23326(12) 0.0573(5) Uani 1 1 d . A -1
C27 C 0.0530(5) 0.6234(5) 0.3292(4) 0.0175(9) Uani 0.50 1 d PD A -1
H27 H 0.0697 0.6634 0.2732 0.021 Uiso 0.50 1 calc PR A -1
C25 C 0.1676(5) 0.4673(5) 0.5424(4) 0.0181(8) Uani 0.50 1 d PD A -1
H25 H 0.2747 0.4659 0.5450 0.022 Uiso 0.50 1 calc PR A -1
C22 C 0.0960(5) 0.5246(4) 0.4665(3) 0.0166(7) Uani 0.50 1 d PD A -1
C24 C -0.1848(5) 0.5014(5) 0.4958(4) 0.0178(8) Uani 0.50 1 d PD A -1
H24 H -0.2845 0.5197 0.4716 0.021 Uiso 0.50 1 calc PR A -1
C23 C -0.0700(5) 0.5407(4) 0.4449(3) 0.0173(7) Uani 0.50 1 d PD A -1
C17 C -0.0879(6) 0.6013(6) 0.3606(4) 0.0212(4) Uani 0.50 1 d PD A -1
C18 C 0.1667(15) 0.5774(14) 0.3931(8) 0.0202(17) Uani 0.50 1 d PD A -1
C26A C -0.0464(6) 0.3990(5) 0.6320(4) 0.0192(10) Uani 0.50 1 d P A -1
H26A H -0.0653 0.3584 0.6873 0.023 Uiso 0.50 1 calc PR A -1
C17A C 0.1040(6) 0.4110(5) 0.6159(4) 0.0213(4) Uani 0.50 1 d PD A -1
C18A C -0.1709(13) 0.4378(13) 0.5788(7) 0.0168(15) Uani 0.50 1 d PD A -1

loop_
_atom_site_aniso_label
_atom_site_aniso_U_11
_atom_site_aniso_U_22
_atom_site_aniso_U_33
_atom_site_aniso_U_23
_atom_site_aniso_U_13
_atom_site_aniso_U_12
F1 0.0502(9) 0.0358(7) 0.0391(8) 0.0088(6) 0.0288(7) 0.0156(6)
F2 0.0475(10) 0.1232(17) 0.0660(11) 0.0770(12) 0.0294(8) 0.0440(11)
F3 0.0503(9) 0.0327(7) 0.0483(9) 0.0083(7) 0.0240(7) -0.0056(6)
F4 0.0322(7) 0.0860(12) 0.0330(8) 0.0359(8) 0.0063(6) 0.0242(8)
F5 0.0192(6) 0.0593(10) 0.0735(11) 0.0431(9) 0.0059(6) 0.0072(6)
F6 0.0456(9) 0.0576(10) 0.0516(10) -0.0073(8) -0.0023(7) 0.0371(8)
F7 0.0253(6) 0.0380(7) 0.0327(7) 0.0088(6) 0.0050(5) -0.0035(5)
F8 0.0322(7) 0.0373(7) 0.0352(7) 0.0107(6) 0.0174(6) 0.0146(6)
F9 0.0370(7) 0.0586(9) 0.0325(7) 0.0314(7) 0.0112(6) 0.0174(7)
F10 0.0270(7) 0.0766(11) 0.0443(9) 0.0405(8) 0.0035(6) 0.0169(7)
F11 0.0224(6) 0.0269(6) 0.0441(8) 0.0114(6) 0.0055(5) 0.0028(5)
F12 0.0281(7) 0.0328(7) 0.0480(8) 0.0015(6) 0.0102(6) 0.0147(6)
C1 0.0236(9) 0.0199(8) 0.0213(9) 0.0060(7) 0.0077(7) 0.0062(7)
C2 0.0238(10) 0.0220(9) 0.0217(10) 0.0048(8) 0.0055(8) 0.0074(8)
C3 0.0189(9) 0.0212(9) 0.0196(9) 0.0022(8) 0.0020(7) 0.0069(7)
C4 0.0219(9) 0.0219(9) 0.0225(10) 0.0032(8) 0.0059(7) 0.0057(7)
C5 0.0224(9) 0.0212(9) 0.0195(9) 0.0050(8) 0.0038(7) 0.0063(7)
C6 0.0228(9) 0.0217(8) 0.0175(9) 0.0041(7) 0.0049(7) 0.0053(7)
C7 0.0235(10) 0.0268(10) 0.0215(10) 0.0063(8) 0.0042(8) 0.0063(8)
C8 0.0198(9) 0.0235(9) 0.0211(10) 0.0046(8) 0.0032(7) 0.0064(7)
C9 0.0219(9) 0.0194(9) 0.0212(10) 0.0047(8) 0.0023(7) 0.0058(7)
C10 0.0224(9) 0.0210(9) 0.0264(10) 0.0046(8) 0.0075(8) 0.0070(8)
C11 0.0268(10) 0.0306(11) 0.0253(10) 0.0146(9) 0.0099(8) 0.0129(8)
C12 0.0215(9) 0.0308(10) 0.0217(10) 0.0117(8) 0.0055(8) 0.0103(8)
C13 0.0220(9) 0.0298(10) 0.0200(10) 0.0118(8) 0.0050(7) 0.0073(8)
C14 0.0214(9) 0.0267(10) 0.0244(10) 0.0110(8) 0.0033(8) 0.0079(8)
C15 0.0219(9) 0.0240(9) 0.0209(10) 0.0085(8) 0.0082(7) 0.0055(8)
C16 0.0245(10) 0.0246(10) 0.0207(10) 0.0107(8) 0.0080(8) 0.0074(8)
F13 0.0684(11) 0.0741(12) 0.0472(9) 0.0433(9) 0.0257(8) 0.0166(9)
F14 0.0440(8) 0.0337(7) 0.0696(11) 0.0126(7) 0.0341(8) 0.0197(7)
F15 0.0227(7) 0.0606(10) 0.0359(8) -0.0053(7) 0.0042(6) -0.0040(6)
F16 0.0480(8) 0.0415(8) 0.0358(8) 0.0058(6) 0.0043(6) 0.0300(7)
F17 0.0244(6) 0.0367(7) 0.0409(8) 0.0127(6) -0.0053(5) 0.0030(5)
F18 0.0817(13) 0.0619(10) 0.0355(8) 0.0307(8) 0.0236(8) 0.0048(9)
C27 0.021(2) 0.016(2) 0.019(2) 0.0079(18) 0.0077(19) 0.0054(15)
C25 0.018(2) 0.018(2) 0.020(2) 0.0074(17) 0.0066(18) 0.0047(16)
C22 0.0191(19) 0.0161(17) 0.0142(17) 0.0033(14) 0.0049(16) 0.0049(15)
C24 0.017(2) 0.017(2) 0.020(2) 0.0060(17) 0.0054(19) 0.0037(16)
C23 0.020(2) 0.0174(17) 0.0162(18) 0.0064(14) 0.0060(15) 0.0052(14)
C17 0.0228(9) 0.0217(8) 0.0175(9) 0.0041(7) 0.0049(7) 0.0053(7)
C18 0.029(3) 0.017(3) 0.016(4) 0.006(3) 0.013(3) 0.001(2)
C26A 0.023(2) 0.020(2) 0.019(3) 0.0108(19) 0.0081(19) 0.0046(16)
C17A 0.0236(9) 0.0199(8) 0.0213(9) 0.0060(7) 0.0077(7) 0.0062(7)
C18A 0.014(2) 0.019(3) 0.019(5) 0.006(3) 0.010(3) 0.0023(19)

loop_
_atom_type_symbol
_atom_type_description
_atom_type_scat_dispersion_real
_atom_type_scat_dispersion_imag
_atom_type_scat_source
C C 0.0033 0.0016 'International Tables Vol C Tables 4.2.6.8 and 6.1.1.4'
H H 0.0000 0.0000 'International Tables Vol C Tables 4.2.6.8 and 6.1.1.4'
F F 0.0171 0.0103 'International Tables Vol C Tables 4.2.6.8 and 6.1.1.4'

loop_
_geom_angle_atom_site_label_1
_geom_angle_atom_site_label_2
_geom_angle_atom_site_label_3
_geom_angle
C2 C1 C10 129.57(18)
C2 C1 C11 117.51(18)
C10 C1 C11 112.88(17)
C1 C2 C3 129.08(19)
C2 C3 C4 128.83(18)
C2 C3 C12 116.85(18)
C4 C3 C12 114.28(17)
C5 C4 C3 128.57(19)
C4 C5 C6 125.52(19)
C4 C5 C9 128.00(18)
C6 C5 C9 106.48(17)
C5 C6 C7 109.27(18)
C5 C6 C13 126.59(18)
C7 C6 C13 124.14(18)
C8 C7 C6 108.64(18)
C9 C8 C7 109.34(17)
C9 C8 C14 127.42(18)
C7 C8 C14 123.24(18)
C10 C9 C8 126.15(19)
C10 C9 C5 127.59(18)
C8 C9 C5 106.26(17)
C9 C10 C1 128.35(19)
F2 C11 F1 108.58(18)
F2 C11 F3 106.41(18)
F1 C11 F3 105.01(17)
F2 C11 C1 113.74(17)
F1 C11 C1 111.77(17)
F3 C11 C1 110.82(17)
F4 C12 F6 106.83(18)
F4 C12 F5 107.04(17)
F6 C12 F5 105.70(18)
F4 C12 C3 113.62(16)
F6 C12 C3 111.07(17)
F5 C12 C3 112.11(17)
F9 C13 F8 107.07(16)
F9 C13 F7 106.68(16)
F8 C13 F7 105.99(16)
F9 C13 C6 111.97(17)
F8 C13 C6 112.37(17)
F7 C13 C6 112.34(16)
F10 C14 F11 106.96(17)
F10 C14 F12 106.73(17)
F11 C14 F12 104.91(16)
F10 C14 C8 112.30(17)
F11 C14 C8 112.91(17)
F12 C14 C8 112.50(17)
F13 C15 F15 106.73(18)
F13 C15 F14 106.70(17)
F15 C15 F14 105.90(17)
F13 C15 C18 105.1(3)
F15 C15 C18 116.4(5)
F14 C15 C18 115.3(5)
F18 C16 F16 106.92(17)
F18 C16 F17 106.37(17)
F16 C16 F17 105.90(16)
F18 C16 C17 105.3(2)
F16 C16 C17 116.4(2)
F17 C16 C17 115.3(2)
C17 C27 C18 109.6(6)
C22 C25 C17A 128.9(4)
C25 C22 C18 126.0(6)
C25 C22 C23 127.2(4)
C18 C22 C23 106.8(6)
C23 C24 C18A 127.4(6)
C24 C23 C17 126.3(4)
C24 C23 C22 127.6(4)
C17 C23 C22 106.1(4)
C23 C17 C27 109.6(4)
C23 C17 C16 127.5(4)
C27 C17 C16 122.9(4)
C27 C18 C22 107.8(9)
C27 C18 C15 124.4(5)
C22 C18 C15 127.7(7)
C18A C26A C17A 128.5(5)
C26A C17A C25 129.1(5)
C26A C18A C24 131.2(7)

loop_
_geom_bond_atom_site_label_1
_geom_bond_atom_site_label_2
_geom_bond_distance
F1 C11 1.329(2)
F2 C11 1.317(2)
F3 C11 1.345(3)
F4 C12 1.320(2)
F5 C12 1.334(2)
F6 C12 1.330(3)
F7 C13 1.345(2)
F8 C13 1.342(2)
F9 C13 1.335(2)
F10 C14 1.326(2)
F11 C14 1.346(2)
F12 C14 1.348(2)
C1 C2 1.388(3)
C1 C10 1.413(3)
C1 C11 1.514(3)
C2 C3 1.391(3)
C3 C4 1.413(3)
C3 C12 1.514(3)
C4 C5 1.381(3)
C5 C6 1.393(3)
C5 C9 1.490(3)
C6 C7 1.404(3)
C6 C13 1.486(3)
C7 C8 1.399(3)
C8 C9 1.398(3)
C8 C14 1.484(3)
C9 C10 1.376(3)
C15 F13 1.314(2)
C15 F15 1.331(2)
C15 F14 1.334(2)
C15 C18 1.445(13)
C16 F18 1.326(2)
C16 F16 1.332(2)
C16 F17 1.341(2)
C16 C17 1.446(6)
C27 C17 1.396(6)
C27 C18 1.408(11)
C25 C22 1.384(6)
C25 C17A 1.399(6)
C22 C18 1.414(8)
C22 C23 1.496(5)
C24 C23 1.382(6)
C24 C18A 1.398(8)
C23 C17 1.394(5)
C26A C18A 1.365(11)
C26A C17A 1.386(7)
